data_4108692
loop_
_publ_author_name
'Takuji Hatakeyama'
'Masaharu Nakamura'
'Eiichi Nakamura'

_publ_contact_author 'Nakamura, E.'
_publ_contact_author_email nakamura@chem.s.u-tokyo.ac.jp
_publ_section_title
;
 Diastereoselective Addition of Zincated Hydrazones to Alkenylboronates
 and Stereospecific Trapping of Boron/Zinc Bimetallic Intermediates by
 Carbon Electrophiles
;
_journal_name_full 'Journal of the American Chemical Society'
_journal_page_first 15688
_journal_page_last 15701
_journal_paper_doi 10.1021/ja806258v
_journal_volume 130
_journal_year 2008
_chemical_compound_source 'synthesis as described'
_chemical_formula_moiety 'C18 H35 B1 O3'
_chemical_formula_structural 'C18 H35 B1 O3'
_chemical_formula_sum 'C18 H35 B O3'
_chemical_formula_weight 310.27
_chemical_name_systematic
;
 ?
;
_space_group_IT_number 2
_symmetry_cell_setting triclinic
_symmetry_Int_Tables_number 2
_symmetry_space_group_name_Hall '-P 1'
_symmetry_space_group_name_H-M 'P -1'
_atom_sites_solution_hydrogens geom
_atom_sites_solution_primary direct
_atom_sites_solution_secondary difmap
_audit_creation_date 2003-07-02T18:57:01-00:00
_cell_angle_alpha 79.600(5)
_cell_angle_beta 67.790(5)
_cell_angle_gamma 71.001(5)
_cell_formula_units_Z 2
_cell_length_a 9.725(5)
_cell_length_b 10.608(5)
_cell_length_c 11.225(5)
_cell_measurement_reflns_used 0
_cell_measurement_temperature 293(2)
_cell_measurement_theta_max 0
_cell_measurement_theta_min 0
_cell_measurement_wavelength 0.71073
_cell_volume 1011.5(8)
_computing_molecular_graphics 'Ortep-3 for Windows (Farrugia, 1997)'
_computing_structure_refinement 'SHELXL-97 (Sheldrick, 1997)'
_computing_structure_solution 'SHELXS-97 (Sheldrick, 1997)'
_diffrn_ambient_temperature 293(2)
_diffrn_measured_fraction_theta_full 0.915
_diffrn_measured_fraction_theta_max 0.915
_diffrn_radiation_monochromator graphite
_diffrn_radiation_probe x-ray
_diffrn_radiation_type MoK\a
_diffrn_radiation_wavelength 0.71069
_diffrn_reflns_av_unetI/netI 0.0298
_diffrn_reflns_limit_h_max 10
_diffrn_reflns_limit_h_min 0
_diffrn_reflns_limit_k_max 12
_diffrn_reflns_limit_k_min -11
_diffrn_reflns_limit_l_max 13
_diffrn_reflns_limit_l_min -12
_diffrn_reflns_number 3544
_diffrn_reflns_theta_full 25.75
_diffrn_reflns_theta_max 25.75
_diffrn_reflns_theta_min 2.36
_exptl_absorpt_coefficient_mu 0.066
_exptl_absorpt_correction_type none
_exptl_crystal_colour colorless
_exptl_crystal_density_diffrn 1.019
_exptl_crystal_description prism
_exptl_crystal_F_000 344
_exptl_crystal_size_max 0.1
_exptl_crystal_size_mid 0.1
_exptl_crystal_size_min 0.1
_refine_diff_density_max 0.819
_refine_diff_density_min -0.424
_refine_diff_density_rms 0.217
_refine_ls_extinction_coef 2.9(4)
_refine_ls_extinction_expression Fc^*^=kFc[1+0.001xFc^2^\l^3^/sin(2\q)]^-1/4^
_refine_ls_extinction_method SHELXL
_refine_ls_goodness_of_fit_ref 1.816
_refine_ls_hydrogen_treatment mixed
_refine_ls_matrix_type full
_refine_ls_number_parameters 200
_refine_ls_number_reflns 3544
_refine_ls_number_restraints 0
_refine_ls_restrained_S_all 1.816
_refine_ls_R_factor_all 0.2049
_refine_ls_R_factor_gt 0.1816
_refine_ls_shift/su_max 0
_refine_ls_shift/su_mean 0
_refine_ls_structure_factor_coef Fsqd
_refine_ls_weighting_details 'calc w=1/[\s^2^(Fo^2^)+(0.2000P)^2^+0.0000P] where P=(Fo^2^+2Fc^2^)/3'
_refine_ls_weighting_scheme calc
_refine_ls_wR_factor_gt 0.441
_refine_ls_wR_factor_ref 0.5057
_reflns_number_gt 2099
_reflns_number_total 3544
_reflns_threshold_expression >2sigma(I)
_cod_data_source_file ja806258v_si_005.cif
_cod_data_source_block hydrogenation
_cod_database_code 4108692

loop_
_symmetry_equiv_pos_as_xyz
'x, y, z'
'-x, -y, -z'

loop_
_atom_site_label
_atom_site_type_symbol
_atom_site_fract_x
_atom_site_fract_y
_atom_site_fract_z
_atom_site_U_iso_or_equiv
_atom_site_adp_type
_atom_site_occupancy
_atom_site_symmetry_multiplicity
_atom_site_calc_flag
_atom_site_refinement_flags
C1 C 0.9465(10) -0.1064(8) 0.7917(10) 0.192(3) Uani 1 1 d .
H1A H 0.8413 -0.0576 0.835 0.287 Uiso 1 1 calc R
H1B H 0.9969 -0.1456 0.8539 0.287 Uiso 1 1 calc R
H1C H 0.9479 -0.1757 0.7464 0.287 Uiso 1 1 calc R
C2 C 1.0305(8) -0.0128(7) 0.6971(7) 0.149(2) Uani 1 1 d .
H2 H 0.9795 0.0224 0.6328 0.178 Uiso 1 1 calc R
C3 C 1.0128(6) 0.1031(6) 0.7668(6) 0.1334(17) Uani 1 1 d .
C4 C 0.8591(6) 0.2066(6) 0.8146(6) 0.1327(17) Uani 1 1 d .
H4 H 0.7812 0.1787 0.7988 0.159 Uiso 1 1 calc R
C5 C 0.8693(6) 0.3432(5) 0.7390(5) 0.1229(15) Uani 1 1 d .
H5 H 0.9462 0.3709 0.7565 0.148 Uiso 1 1 calc R
C6 C 0.7138(5) 0.4551(5) 0.7789(5) 0.1214(14) Uani 1 1 d .
H6 H 0.6915 0.4654 0.87 0.146 Uiso 1 1 calc R
C7 C 0.7268(6) 0.5879(5) 0.7131(5) 0.1287(16) Uani 1 1 d .
H7A H 0.8141 0.605 0.7226 0.154 Uiso 1 1 calc R
H7B H 0.7499 0.5834 0.6218 0.154 Uiso 1 1 calc R
C8 C 0.5883(7) 0.7032(6) 0.7598(6) 0.1403(18) Uani 1 1 d .
H8A H 0.565 0.7072 0.8513 0.168 Uiso 1 1 calc R
H8B H 0.5012 0.686 0.7502 0.168 Uiso 1 1 calc R
C9 C 0.6001(9) 0.8373(7) 0.6949(9) 0.174(3) Uani 1 1 d .
H9A H 0.505 0.904 0.7326 0.261 Uiso 1 1 calc R
H9B H 0.619 0.8365 0.6046 0.261 Uiso 1 1 calc R
H9C H 0.6838 0.8575 0.7057 0.261 Uiso 1 1 calc R
C10 C 1.1943(10) -0.0835(9) 0.6281(11) 0.211(4) Uani 1 1 d .
H10A H 1.1984 -0.156 0.5854 0.317 Uiso 1 1 calc R
H10B H 1.2478 -0.1179 0.6888 0.317 Uiso 1 1 calc R
H10C H 1.2428 -0.0224 0.5655 0.317 Uiso 1 1 calc R
C11 C 0.8105(9) 0.2177(8) 0.9605(6) 0.174(3) Uani 1 1 d .
H11A H 0.7126 0.2842 0.9897 0.261 Uiso 1 1 calc R
H11B H 0.8873 0.2428 0.9777 0.261 Uiso 1 1 calc R
H11C H 0.8014 0.133 1.0052 0.261 Uiso 1 1 calc R
C12 C 0.9281(6) 0.3237(6) 0.5921(5) 0.144(2) Uani 1 1 d .
H12A H 0.9356 0.4074 0.5443 0.215 Uiso 1 1 calc R
H12B H 0.8569 0.2923 0.5733 0.215 Uiso 1 1 calc R
H12C H 1.0283 0.2594 0.5681 0.215 Uiso 1 1 calc R
C13 C 0.3629(5) 0.3329(6) 0.8487(5) 0.1238(16) Uani 1 1 d .
C14 C 0.3985(6) 0.3802(7) 0.7073(5) 0.1385(19) Uani 1 1 d .
C15 C 0.2039(7) 0.3784(8) 0.9384(7) 0.162(2) Uani 1 1 d .
H15A H 0.199 0.3398 1.0236 0.243 Uiso 1 1 calc R
H15B H 0.1357 0.3512 0.9115 0.243 Uiso 1 1 calc R
H15C H 0.1729 0.474 0.9387 0.243 Uiso 1 1 calc R
C16 C 0.4195(9) 0.1789(6) 0.8657(8) 0.168(3) Uani 1 1 d .
H16A H 0.5224 0.1474 0.8056 0.252 Uiso 1 1 calc R
H16B H 0.3514 0.1409 0.8499 0.252 Uiso 1 1 calc R
H16C H 0.4199 0.1527 0.952 0.252 Uiso 1 1 calc R
C17 C 0.2817(8) 0.5245(8) 0.6935(9) 0.190(3) Uani 1 1 d .
H17A H 0.2785 0.5822 0.7518 0.284 Uiso 1 1 calc R
H17B H 0.18 0.5156 0.7137 0.284 Uiso 1 1 calc R
H17C H 0.3167 0.5619 0.6066 0.284 Uiso 1 1 calc R
C18 C 0.4022(9) 0.2939(9) 0.6161(7) 0.182(3) Uani 1 1 d .
H18A H 0.4253 0.3375 0.531 0.273 Uiso 1 1 calc R
H18B H 0.3032 0.2774 0.6421 0.273 Uiso 1 1 calc R
H18C H 0.4805 0.2106 0.6157 0.273 Uiso 1 1 calc R
B B 0.5764(6) 0.4148(5) 0.7780(5) 0.1108(13) Uani 1 1 d .
O1 O 1.1230(5) 0.1125(5) 0.7873(6) 0.1744(19) Uani 1 1 d .
O2 O 0.4624(4) 0.3844(4) 0.8867(3) 0.1307(13) Uani 1 1 d .
O3 O 0.5510(4) 0.4030(4) 0.6695(3) 0.1352(14) Uani 1 1 d .

loop_
_atom_site_aniso_label
_atom_site_aniso_U_11
_atom_site_aniso_U_22
_atom_site_aniso_U_33
_atom_site_aniso_U_23
_atom_site_aniso_U_13
_atom_site_aniso_U_12
C1 0.190(7) 0.160(6) 0.253(9) 0.039(6) -0.099(6) -0.086(5)
C2 0.141(5) 0.141(5) 0.173(6) 0.008(4) -0.064(4) -0.050(3)
C3 0.107(3) 0.133(4) 0.167(5) 0.006(3) -0.057(3) -0.039(2)
C4 0.110(3) 0.143(4) 0.141(4) 0.023(3) -0.047(3) -0.043(2)
C5 0.120(3) 0.128(4) 0.128(3) 0.009(3) -0.044(2) -0.052(2)
C6 0.106(2) 0.132(3) 0.132(3) -0.007(3) -0.041(2) -0.040(2)
C7 0.135(3) 0.122(4) 0.138(4) 0.002(3) -0.047(3) -0.054(3)
C8 0.141(4) 0.125(4) 0.154(5) -0.021(3) -0.036(3) -0.047(3)
C9 0.177(6) 0.133(5) 0.226(8) -0.021(5) -0.082(6) -0.042(4)
C10 0.171(7) 0.161(7) 0.273(11) -0.048(7) -0.047(7) -0.029(5)
C11 0.176(6) 0.199(7) 0.126(5) 0.021(4) -0.049(4) -0.045(5)
C12 0.132(4) 0.144(4) 0.123(4) 0.006(3) -0.019(3) -0.036(3)
C13 0.103(3) 0.153(4) 0.120(3) -0.008(3) -0.026(2) -0.057(3)
C14 0.121(3) 0.194(6) 0.119(4) -0.007(3) -0.034(3) -0.079(3)
C15 0.123(4) 0.216(7) 0.149(5) -0.026(4) -0.019(3) -0.076(4)
C16 0.165(5) 0.120(4) 0.236(8) 0.020(4) -0.094(5) -0.049(3)
C17 0.154(5) 0.197(7) 0.232(8) 0.058(6) -0.104(5) -0.062(5)
C18 0.179(6) 0.268(9) 0.142(5) -0.043(5) -0.039(4) -0.122(6)
B 0.106(3) 0.120(3) 0.112(3) -0.005(2) -0.035(2) -0.043(2)
O1 0.125(3) 0.172(4) 0.246(5) -0.019(3) -0.082(3) -0.044(2)
O2 0.119(2) 0.171(3) 0.111(2) -0.0149(19) -0.0256(16) -0.065(2)
O3 0.119(2) 0.191(3) 0.114(2) -0.004(2) -0.0343(17) -0.078(2)

loop_
_atom_type_symbol
_atom_type_description
_atom_type_scat_dispersion_real
_atom_type_scat_dispersion_imag
_atom_type_scat_source
C C 0.0033 0.0016 'International Tables Vol C Tables 4.2.6.8 and 6.1.1.4'
H H 0 0 'International Tables Vol C Tables 4.2.6.8 and 6.1.1.4'
B B 0.0013 0.0007 'International Tables Vol C Tables 4.2.6.8 and 6.1.1.4'
O O 0.0106 0.006 'International Tables Vol C Tables 4.2.6.8 and 6.1.1.4'

loop_
_geom_angle_atom_site_label_1
_geom_angle_atom_site_label_2
_geom_angle_atom_site_label_3
_geom_angle
C10 C2 C3 113.2(6)
C10 C2 C1 111.6(7)
C3 C2 C1 109.0(7)
O1 C3 C2 119.8(5)
O1 C3 C4 119.2(6)
C2 C3 C4 121.0(5)
C3 C4 C11 110.3(5)
C3 C4 C5 109.7(4)
C11 C4 C5 111.1(5)
C6 C5 C4 113.3(4)
C6 C5 C12 110.8(4)
C4 C5 C12 108.7(5)
C7 C6 B 115.1(4)
C7 C6 C5 113.1(4)
B C6 C5 113.4(4)
C8 C7 C6 116.0(5)
C7 C8 C9 116.5(5)
C15 C13 O2 108.2(4)
C15 C13 C14 119.0(5)
O2 C13 C14 102.7(3)
C15 C13 C16 108.5(5)
O2 C13 C16 106.5(4)
C14 C13 C16 111.1(5)
O3 C14 C18 109.6(5)
O3 C14 C13 103.6(4)
C18 C14 C13 119.3(6)
O3 C14 C17 105.5(5)
C18 C14 C17 108.4(6)
C13 C14 C17 109.6(5)
O3 B O2 110.6(4)
O3 B C6 124.8(4)
O2 B C6 124.6(5)
B O2 C13 109.2(4)
B O3 C14 108.8(4)

loop_
_geom_bond_atom_site_label_1
_geom_bond_atom_site_label_2
_geom_bond_distance
C1 C2 1.507(10)
C2 C10 1.483(10)
C2 C3 1.503(9)
C3 O1 1.215(6)
C3 C4 1.505(7)
C4 C11 1.539(9)
C4 C5 1.554(7)
C5 C6 1.552(7)
C5 C12 1.556(8)
C6 C7 1.488(7)
C6 B 1.534(6)
C7 C8 1.487(7)
C8 C9 1.496(9)
C13 C15 1.466(7)
C13 O2 1.468(5)
C13 C14 1.517(7)
C13 C16 1.546(8)
C14 O3 1.469(6)
C14 C18 1.476(8)
C14 C17 1.604(10)
B O3 1.365(6)
B O2 1.375(6)
